data_7241767
loop_
_publ_author_name
'Ayhan, Mehmet Menaf'
'\"Ozcan, Emrah'
'Dedeoglu, Burcu'
'Chumakov, Yurii'
'Zorlu, Yunus'
'Co\,sut, B\"unyemin'

_publ_section_title
;
 Carbon (sp3) tetrel bonding mediated BODIPY supramolecular assembly via
 unprecedented synergy of Csp3&#x22EF;N and Csp3&#x22EF;F pair
 interactions
;
_journal_issue 2
_journal_name_full CrystEngComm
_journal_page_first 268
_journal_page_last 272
_journal_paper_doi 10.1039/D0CE01640C
_journal_volume 23
_journal_year 2021
_chemical_formula_moiety 'C18 H17 B F2 I N3'
_chemical_formula_sum 'C18 H17 B F2 I N3'
_chemical_formula_weight 451.05
_space_group_crystal_system monoclinic
_space_group_IT_number 14
_space_group_name_Hall '-P 2ybc'
_space_group_name_H-M_alt 'P 1 21/c 1'
_atom_sites_solution_hydrogens geom
_audit_creation_date 2020-05-13
_audit_creation_method
;
Olex2 1.3
(compiled 2020.02.04 svn.rd84adfe8 for OlexSys, GUI svn.r6032)
;
_audit_update_record
;
2020-06-24 deposited with the CCDC.	2020-12-07 downloaded from the CCDC.
;
_cell_angle_alpha 90
_cell_angle_beta 107.745(4)
_cell_angle_gamma 90
_cell_formula_units_Z 4
_cell_length_a 14.9264(12)
_cell_length_b 11.4332(9)
_cell_length_c 10.9861(8)
_cell_measurement_reflns_used 3451
_cell_measurement_temperature 296.15
_cell_measurement_theta_max 25.45
_cell_measurement_theta_min 2.23
_cell_volume 1785.6(2)
_computing_molecular_graphics 'Olex2 1.3 (Dolomanov et al., 2009)'
_computing_publication_material 'Olex2 1.3 (Dolomanov et al., 2009)'
_computing_structure_refinement 'XL  (Sheldrick, 2008)'
_diffrn_ambient_temperature 296.15
_diffrn_measured_fraction_theta_full 1.000
_diffrn_measured_fraction_theta_max 1.000
_diffrn_measurement_device_type 'Bruker APEX-II CCD'
_diffrn_radiation_type MoK\a
_diffrn_radiation_wavelength 0.71073
_diffrn_reflns_av_R_equivalents 0.0289
_diffrn_reflns_av_unetI/netI 0.0300
_diffrn_reflns_Laue_measured_fraction_full 1.000
_diffrn_reflns_Laue_measured_fraction_max 1.000
_diffrn_reflns_limit_h_max 15
_diffrn_reflns_limit_h_min -17
_diffrn_reflns_limit_k_max 13
_diffrn_reflns_limit_k_min -9
_diffrn_reflns_limit_l_max 12
_diffrn_reflns_limit_l_min -13
_diffrn_reflns_number 9432
_diffrn_reflns_point_group_measured_fraction_full 1.000
_diffrn_reflns_point_group_measured_fraction_max 1.000
_diffrn_reflns_theta_full 25.021
_diffrn_reflns_theta_max 25.021
_diffrn_reflns_theta_min 2.286
_exptl_absorpt_coefficient_mu 1.818
_exptl_absorpt_correction_T_max 0.75
_exptl_absorpt_correction_T_min 0.62
_exptl_absorpt_correction_type multi-scan
_exptl_absorpt_process_details 'SADABS-2014/5 (Bruker,2014/5)'
_exptl_crystal_colour red
_exptl_crystal_colour_primary red
_exptl_crystal_density_diffrn 1.678
_exptl_crystal_description plate
_exptl_crystal_F_000 888
_exptl_crystal_size_max 0.387
_exptl_crystal_size_mid 0.242
_exptl_crystal_size_min 0.094
_refine_diff_density_max 0.788
_refine_diff_density_min -0.535
_refine_diff_density_rms 0.065
_refine_ls_extinction_method none
_refine_ls_goodness_of_fit_ref 1.045
_refine_ls_hydrogen_treatment constr
_refine_ls_matrix_type full
_refine_ls_number_parameters 230
_refine_ls_number_reflns 3148
_refine_ls_number_restraints 0
_refine_ls_restrained_S_all 1.045
_refine_ls_R_factor_all 0.0345
_refine_ls_R_factor_gt 0.0290
_refine_ls_shift/su_max 0.001
_refine_ls_shift/su_mean 0.000
_refine_ls_structure_factor_coef Fsqd
_refine_ls_weighting_details 'w=1/[\s^2^(Fo^2^)+(0.0350P)^2^+1.5142P] where P=(Fo^2^+2Fc^2^)/3'
_refine_ls_weighting_scheme calc
_refine_ls_wR_factor_gt 0.0736
_refine_ls_wR_factor_ref 0.0769
_reflns_Friedel_coverage 0.000
_reflns_number_gt 2763
_reflns_number_total 3148
_reflns_threshold_expression 'I > 2\s(I)'
_cod_data_source_file d0ce01640c2.cif
_cod_data_source_block 19gtu183
_cod_depositor_comments 'Adding full bibliography for 7241765--7241767.cif.'
_cod_database_code 7241767
_shelx_shelxl_version_number 2014/7
_shelx_space_group_comment
;
The symmetry employed for this shelxl refinement is uniquely defined
by the following loop, which should always be used as a source of
symmetry information in preference to the above space-group names.
They are only intended as comments.
;
_shelx_estimated_absorpt_t_max 0.848
_shelx_estimated_absorpt_t_min 0.540
_olex2_refinement_description
;
1. Fixed Uiso
 At 1.2 times of:
  All C(H) groups
 At 1.5 times of:
  All C(H,H,H) groups
2.a Aromatic/amide H refined with riding coordinates:
 C18(H18), C2(H2), C15(H15), C16(H16), C17(H17)
2.b Idealised Me refined as rotating group:
 C10(H10A,H10B,H10C), C13(H13A,H13B,H13C), C11(H11A,H11B,H11C), C12(H12A,H12B,
 H12C)
;
_olex2_submission_special_instructions 'No special instructions were received'

loop_
_space_group_symop_operation_xyz
'x, y, z'
'-x, y+1/2, -z+1/2'
'-x, -y, -z'
'x, -y-1/2, z-1/2'

loop_
_atom_site_label
_atom_site_type_symbol
_atom_site_fract_x
_atom_site_fract_y
_atom_site_fract_z
_atom_site_U_iso_or_equiv
_atom_site_adp_type
_atom_site_occupancy
_atom_site_site_symmetry_order
_atom_site_calc_flag
_atom_site_refinement_flags_posn
_atom_site_refinement_flags_adp
_atom_site_refinement_flags_occupancy
_atom_site_disorder_assembly
_atom_site_disorder_group
I1 I 0.14764(2) 1.07418(2) 0.16081(2) 0.05180(11) Uani 1 1 d . . . . .
F1 F 0.47841(12) 0.80049(16) 0.49916(19) 0.0517(5) Uani 1 1 d . . . . .
F2 F 0.38538(15) 0.83086(17) 0.62398(17) 0.0553(5) Uani 1 1 d . . . . .
N1 N 0.38328(17) 0.6414(2) 0.5290(2) 0.0328(5) Uani 1 1 d . . . . .
N2 N 0.31182(17) 0.81337(19) 0.3973(2) 0.0318(5) Uani 1 1 d . . . . .
C8 C 0.2118(2) 0.9233(2) 0.2508(3) 0.0364(7) Uani 1 1 d . . . . .
C9 C 0.2928(2) 0.9240(2) 0.3562(3) 0.0329(6) Uani 1 1 d . . . . .
C4 C 0.3180(2) 0.5702(2) 0.4418(3) 0.0354(7) Uani 1 1 d . . . . .
C6 C 0.2450(2) 0.7401(2) 0.3169(3) 0.0339(6) Uani 1 1 d . . . . .
C5 C 0.2510(2) 0.6185(2) 0.3395(3) 0.0330(6) Uani 1 1 d . . . . .
C7 C 0.1815(2) 0.8087(3) 0.2232(3) 0.0374(7) Uani 1 1 d . . . . .
C14 C 0.1841(2) 0.5382(3) 0.2471(3) 0.0381(7) Uani 1 1 d . . . . .
C1 C 0.4407(2) 0.5738(3) 0.6182(3) 0.0406(7) Uani 1 1 d . . . . .
C10 C 0.3528(2) 1.0251(3) 0.4141(3) 0.0449(8) Uani 1 1 d . . . . .
H10A H 0.4117 0.9975 0.4701 0.067 Uiso 1 1 calc R U . . .
H10B H 0.3215 1.0712 0.4619 0.067 Uiso 1 1 calc R U . . .
H10C H 0.3639 1.0721 0.3478 0.067 Uiso 1 1 calc R U . . .
C3 C 0.3387(3) 0.4517(3) 0.4833(3) 0.0428(8) Uani 1 1 d . . . . .
N3 N 0.0698(3) 0.3757(3) 0.0825(3) 0.0687(10) Uani 1 1 d . . . . .
C18 C 0.1040(3) 0.4969(3) 0.2688(4) 0.0532(9) Uani 1 1 d . . . . .
H18 H 0.0865 0.5224 0.3387 0.064 Uiso 1 1 calc R U . . .
C2 C 0.4147(3) 0.4567(3) 0.5923(3) 0.0478(8) Uani 1 1 d . . . . .
H2 H 0.4439 0.3928 0.6406 0.057 Uiso 1 1 calc R U . . .
C15 C 0.2043(3) 0.5007(3) 0.1392(3) 0.0497(9) Uani 1 1 d . . . . .
H15 H 0.2566 0.5291 0.1196 0.060 Uiso 1 1 calc R U . . .
C13 C 0.5185(3) 0.6199(4) 0.7267(3) 0.0533(9) Uani 1 1 d . . . . .
H13A H 0.5501 0.6816 0.6969 0.080 Uiso 1 1 calc R U . . .
H13B H 0.5622 0.5581 0.7620 0.080 Uiso 1 1 calc R U . . .
H13C H 0.4934 0.6497 0.7912 0.080 Uiso 1 1 calc R U . . .
C11 C 0.0998(3) 0.7716(3) 0.1129(4) 0.0621(11) Uani 1 1 d . . . . .
H11A H 0.0644 0.8392 0.0742 0.093 Uiso 1 1 calc R U . . .
H11B H 0.0603 0.7199 0.1427 0.093 Uiso 1 1 calc R U . . .
H11C H 0.1224 0.7317 0.0511 0.093 Uiso 1 1 calc R U . . .
B1 B 0.3924(2) 0.7747(3) 0.5161(3) 0.0351(8) Uani 1 1 d . . . . .
C12 C 0.2914(3) 0.3406(3) 0.4264(4) 0.0616(10) Uani 1 1 d . . . . .
H12A H 0.2283 0.3396 0.4313 0.092 Uiso 1 1 calc R U . . .
H12B H 0.3256 0.2752 0.4728 0.092 Uiso 1 1 calc R U . . .
H12C H 0.2899 0.3357 0.3386 0.092 Uiso 1 1 calc R U . . .
C16 C 0.1453(3) 0.4201(3) 0.0606(4) 0.0651(11) Uani 1 1 d . . . . .
H16 H 0.1596 0.3955 -0.0121 0.078 Uiso 1 1 calc R U . . .
C17 C 0.0500(3) 0.4165(4) 0.1837(5) 0.0678(12) Uani 1 1 d . . . . .
H17 H -0.0043 0.3891 0.1989 0.081 Uiso 1 1 calc R U . . .

loop_
_atom_site_aniso_label
_atom_site_aniso_U_11
_atom_site_aniso_U_22
_atom_site_aniso_U_33
_atom_site_aniso_U_23
_atom_site_aniso_U_13
_atom_site_aniso_U_12
I1 0.05371(18) 0.04446(15) 0.05048(16) 0.01295(10) 0.00581(11) 0.00778(10)
F1 0.0313(10) 0.0482(11) 0.0672(12) 0.0123(10) 0.0024(9) -0.0074(8)
F2 0.0743(14) 0.0431(11) 0.0371(10) -0.0123(8) 0.0002(9) 0.0137(10)
N1 0.0320(13) 0.0288(12) 0.0337(13) -0.0024(10) 0.0041(10) 0.0015(10)
N2 0.0319(13) 0.0221(11) 0.0355(12) -0.0053(10) 0.0016(10) -0.0036(10)
C8 0.0363(17) 0.0293(15) 0.0382(16) 0.0029(13) 0.0033(13) 0.0040(12)
C9 0.0324(16) 0.0266(14) 0.0364(15) -0.0036(12) 0.0057(13) -0.0017(11)
C4 0.0377(18) 0.0278(15) 0.0416(17) -0.0063(13) 0.0133(14) -0.0034(12)
C6 0.0307(16) 0.0314(15) 0.0347(15) -0.0078(12) 0.0028(12) -0.0058(12)
C5 0.0330(16) 0.0255(14) 0.0407(16) -0.0097(13) 0.0117(13) -0.0065(12)
C7 0.0318(16) 0.0337(15) 0.0381(16) -0.0054(13) -0.0022(13) -0.0034(13)
C14 0.0385(18) 0.0273(14) 0.0443(17) -0.0084(13) 0.0064(14) -0.0079(13)
C1 0.0435(19) 0.0382(17) 0.0404(17) 0.0046(14) 0.0133(14) 0.0071(14)
C10 0.046(2) 0.0277(15) 0.051(2) -0.0046(14) 0.0008(15) -0.0065(14)
C3 0.052(2) 0.0247(15) 0.056(2) 0.0006(14) 0.0233(17) 0.0026(14)
N3 0.065(2) 0.060(2) 0.072(2) -0.0246(18) 0.0070(18) -0.0257(18)
C18 0.046(2) 0.058(2) 0.056(2) -0.0154(18) 0.0169(17) -0.0165(18)
C2 0.058(2) 0.0325(16) 0.054(2) 0.0084(15) 0.0182(18) 0.0105(15)
C15 0.048(2) 0.049(2) 0.055(2) -0.0179(17) 0.0189(17) -0.0169(16)
C13 0.049(2) 0.060(2) 0.0408(18) 0.0075(17) -0.0016(15) 0.0107(18)
C11 0.054(2) 0.047(2) 0.059(2) -0.0083(18) -0.0218(18) -0.0058(18)
B1 0.0350(19) 0.0270(16) 0.0362(17) -0.0033(14) 0.0003(14) -0.0018(14)
C12 0.075(3) 0.0265(17) 0.085(3) -0.0063(18) 0.027(2) -0.0044(17)
C16 0.077(3) 0.059(2) 0.055(2) -0.0291(19) 0.014(2) -0.015(2)
C17 0.050(2) 0.065(3) 0.085(3) -0.010(2) 0.015(2) -0.0293(19)

loop_
_atom_type_symbol
_atom_type_description
_atom_type_scat_dispersion_real
_atom_type_scat_dispersion_imag
_atom_type_scat_source
C C 0.0033 0.0016 'International Tables Vol C Tables 4.2.6.8 and 6.1.1.4'
H H 0.0000 0.0000 'International Tables Vol C Tables 4.2.6.8 and 6.1.1.4'
B B 0.0013 0.0007 'International Tables Vol C Tables 4.2.6.8 and 6.1.1.4'
F F 0.0171 0.0103 'International Tables Vol C Tables 4.2.6.8 and 6.1.1.4'
I I -0.4742 1.8119 'International Tables Vol C Tables 4.2.6.8 and 6.1.1.4'
N N 0.0061 0.0033 'International Tables Vol C Tables 4.2.6.8 and 6.1.1.4'

loop_
_geom_angle_atom_site_label_1
_geom_angle_atom_site_label_2
_geom_angle_atom_site_label_3
_geom_angle
_geom_angle_site_symmetry_1
_geom_angle_site_symmetry_3
_geom_angle_publ_flag
C4 N1 B1 125.1(2) . . ?
C1 N1 C4 108.9(2) . . ?
C1 N1 B1 125.8(3) . . ?
C9 N2 C6 108.4(2) . . ?
C9 N2 B1 125.7(2) . . ?
C6 N2 B1 125.9(2) . . ?
C9 C8 I1 123.3(2) . . ?
C7 C8 I1 127.4(2) . . ?
C7 C8 C9 109.2(2) . . ?
N2 C9 C8 108.3(2) . . ?
N2 C9 C10 123.5(3) . . ?
C8 C9 C10 128.1(3) . . ?
N1 C4 C3 107.1(3) . . ?
C5 C4 N1 120.6(3) . . ?
C5 C4 C3 132.4(3) . . ?
N2 C6 C5 119.1(3) . . ?
N2 C6 C7 108.8(2) . . ?
C7 C6 C5 132.1(3) . . ?
C4 C5 C6 122.1(3) . . ?
C4 C5 C14 118.5(3) . . ?
C6 C5 C14 119.3(3) . . ?
C8 C7 C6 105.2(2) . . ?
C8 C7 C11 125.2(3) . . ?
C6 C7 C11 129.5(3) . . ?
C18 C14 C5 121.9(3) . . ?
C18 C14 C15 118.2(3) . . ?
C15 C14 C5 119.8(3) . . ?
N1 C1 C2 109.2(3) . . ?
N1 C1 C13 123.7(3) . . ?
C2 C1 C13 127.2(3) . . ?
C9 C10 H10A 109.5 . . ?
C9 C10 H10B 109.5 . . ?
C9 C10 H10C 109.5 . . ?
H10A C10 H10B 109.5 . . ?
H10A C10 H10C 109.5 . . ?
H10B C10 H10C 109.5 . . ?
C4 C3 C12 129.9(3) . . ?
C2 C3 C4 106.2(3) . . ?
C2 C3 C12 123.9(3) . . ?
C17 N3 C16 116.0(3) . . ?
C14 C18 H18 121.0 . . ?
C14 C18 C17 118.1(3) . . ?
C17 C18 H18 121.0 . . ?
C1 C2 H2 125.7 . . ?
C3 C2 C1 108.7(3) . . ?
C3 C2 H2 125.7 . . ?
C14 C15 H15 120.6 . . ?
C14 C15 C16 118.7(3) . . ?
C16 C15 H15 120.6 . . ?
C1 C13 H13A 109.5 . . ?
C1 C13 H13B 109.5 . . ?
C1 C13 H13C 109.5 . . ?
H13A C13 H13B 109.5 . . ?
H13A C13 H13C 109.5 . . ?
H13B C13 H13C 109.5 . . ?
C7 C11 H11A 109.5 . . ?
C7 C11 H11B 109.5 . . ?
C7 C11 H11C 109.5 . . ?
H11A C11 H11B 109.5 . . ?
H11A C11 H11C 109.5 . . ?
H11B C11 H11C 109.5 . . ?
F1 B1 N1 109.6(3) . . ?
F1 B1 N2 109.9(3) . . ?
F2 B1 F1 109.4(3) . . ?
F2 B1 N1 110.4(3) . . ?
F2 B1 N2 110.4(3) . . ?
N1 B1 N2 107.0(2) . . ?
C3 C12 H12A 109.5 . . ?
C3 C12 H12B 109.5 . . ?
C3 C12 H12C 109.5 . . ?
H12A C12 H12B 109.5 . . ?
H12A C12 H12C 109.5 . . ?
H12B C12 H12C 109.5 . . ?
N3 C16 C15 124.0(4) . . ?
N3 C16 H16 118.0 . . ?
C15 C16 H16 118.0 . . ?
N3 C17 C18 124.8(4) . . ?
N3 C17 H17 117.6 . . ?
C18 C17 H17 117.6 . . ?

loop_
_geom_bond_atom_site_label_1
_geom_bond_atom_site_label_2
_geom_bond_distance
_geom_bond_site_symmetry_2
_geom_bond_publ_flag
I1 C8 2.072(3) . ?
F1 B1 1.383(4) . ?
F2 B1 1.380(4) . ?
N1 C4 1.400(4) . ?
N1 C1 1.334(4) . ?
N1 B1 1.540(4) . ?
N2 C9 1.343(3) . ?
N2 C6 1.392(3) . ?
N2 B1 1.546(4) . ?
C8 C9 1.396(4) . ?
C8 C7 1.390(4) . ?
C9 C10 1.481(4) . ?
C4 C5 1.371(4) . ?
C4 C3 1.433(4) . ?
C6 C5 1.411(4) . ?
C6 C7 1.407(4) . ?
C5 C14 1.501(4) . ?
C7 C11 1.494(4) . ?
C14 C18 1.372(5) . ?
C14 C15 1.378(4) . ?
C1 C2 1.399(5) . ?
C1 C13 1.484(5) . ?
C10 H10A 0.9600 . ?
C10 H10B 0.9600 . ?
C10 H10C 0.9600 . ?
C3 C2 1.376(5) . ?
C3 C12 1.495(5) . ?
N3 C16 1.323(5) . ?
N3 C17 1.320(6) . ?
C18 H18 0.9300 . ?
C18 C17 1.382(5) . ?
C2 H2 0.9300 . ?
C15 H15 0.9300 . ?
C15 C16 1.380(5) . ?
C13 H13A 0.9600 . ?
C13 H13B 0.9600 . ?
C13 H13C 0.9600 . ?
C11 H11A 0.9600 . ?
C11 H11B 0.9600 . ?
C11 H11C 0.9600 . ?
C12 H12A 0.9600 . ?
C12 H12B 0.9600 . ?
C12 H12C 0.9600 . ?
C16 H16 0.9300 . ?
C17 H17 0.9300 . ?

loop_
_geom_torsion_atom_site_label_1
_geom_torsion_atom_site_label_2
_geom_torsion_atom_site_label_3
_geom_torsion_atom_site_label_4
_geom_torsion
_geom_torsion_site_symmetry_1
_geom_torsion_site_symmetry_2
_geom_torsion_site_symmetry_3
_geom_torsion_site_symmetry_4
_geom_torsion_publ_flag
I1 C8 C9 N2 175.3(2) . . . . ?
I1 C8 C9 C10 -7.0(5) . . . . ?
I1 C8 C7 C6 -175.7(2) . . . . ?
I1 C8 C7 C11 6.2(5) . . . . ?
N1 C4 C5 C6 0.5(5) . . . . ?
N1 C4 C5 C14 178.6(3) . . . . ?
N1 C4 C3 C2 -0.1(4) . . . . ?
N1 C4 C3 C12 179.8(3) . . . . ?
N1 C1 C2 C3 0.0(4) . . . . ?
N2 C6 C5 C4 3.0(5) . . . . ?
N2 C6 C5 C14 -175.1(3) . . . . ?
N2 C6 C7 C8 -0.4(3) . . . . ?
N2 C6 C7 C11 177.6(4) . . . . ?
C9 N2 C6 C5 179.0(3) . . . . ?
C9 N2 C6 C7 -0.8(3) . . . . ?
C9 N2 B1 F1 -63.9(4) . . . . ?
C9 N2 B1 F2 56.9(4) . . . . ?
C9 N2 B1 N1 177.1(3) . . . . ?
C9 C8 C7 C6 1.5(4) . . . . ?
C9 C8 C7 C11 -176.7(3) . . . . ?
C4 N1 C1 C2 -0.1(4) . . . . ?
C4 N1 C1 C13 -179.7(3) . . . . ?
C4 N1 B1 F1 -114.5(3) . . . . ?
C4 N1 B1 F2 124.8(3) . . . . ?
C4 N1 B1 N2 4.7(4) . . . . ?
C4 C5 C14 C18 84.1(4) . . . . ?
C4 C5 C14 C15 -93.5(4) . . . . ?
C4 C3 C2 C1 0.0(4) . . . . ?
C6 N2 C9 C8 1.7(3) . . . . ?
C6 N2 C9 C10 -176.2(3) . . . . ?
C6 N2 B1 F1 118.0(3) . . . . ?
C6 N2 B1 F2 -121.2(3) . . . . ?
C6 N2 B1 N1 -1.0(4) . . . . ?
C6 C5 C14 C18 -97.7(4) . . . . ?
C6 C5 C14 C15 84.7(4) . . . . ?
C5 C4 C3 C2 179.5(3) . . . . ?
C5 C4 C3 C12 -0.7(6) . . . . ?
C5 C6 C7 C8 179.8(3) . . . . ?
C5 C6 C7 C11 -2.2(6) . . . . ?
C5 C14 C18 C17 -175.1(3) . . . . ?
C5 C14 C15 C16 175.2(3) . . . . ?
C7 C8 C9 N2 -2.0(4) . . . . ?
C7 C8 C9 C10 175.7(3) . . . . ?
C7 C6 C5 C4 -177.2(3) . . . . ?
C7 C6 C5 C14 4.7(5) . . . . ?
C14 C18 C17 N3 0.2(7) . . . . ?
C14 C15 C16 N3 -0.1(6) . . . . ?
C1 N1 C4 C5 -179.5(3) . . . . ?
C1 N1 C4 C3 0.1(3) . . . . ?
C1 N1 B1 F1 59.4(4) . . . . ?
C1 N1 B1 F2 -61.2(4) . . . . ?
C1 N1 B1 N2 178.6(3) . . . . ?
C3 C4 C5 C6 -179.0(3) . . . . ?
C3 C4 C5 C14 -0.9(5) . . . . ?
C18 C14 C15 C16 -2.5(5) . . . . ?
C15 C14 C18 C17 2.5(5) . . . . ?
C13 C1 C2 C3 179.6(3) . . . . ?
B1 N1 C4 C5 -4.7(4) . . . . ?
B1 N1 C4 C3 174.9(3) . . . . ?
B1 N1 C1 C2 -174.8(3) . . . . ?
B1 N1 C1 C13 5.6(5) . . . . ?
B1 N2 C9 C8 -176.7(3) . . . . ?
B1 N2 C9 C10 5.4(5) . . . . ?
B1 N2 C6 C5 -2.6(4) . . . . ?
B1 N2 C6 C7 177.6(3) . . . . ?
C12 C3 C2 C1 -179.8(3) . . . . ?
C16 N3 C17 C18 -2.7(7) . . . . ?
C17 N3 C16 C15 2.7(7) . . . . ?
